data_4000415
_journal_name_full 'Chemistry of Materials'
_journal_paper_doi 10.1021/cm049594l
_journal_year 2004
_chemical_formula_sum 'C9 H15 N3 O3 S'
_chemical_formula_weight 245.30
_chemical_name_common 'guandinium ethylbenzenesulfonate'
_space_group_IT_number 40
_symmetry_cell_setting orthorhombic
_symmetry_space_group_name_Hall 'A 2 -2a'
_symmetry_space_group_name_H-M 'A m a 2'
_atom_sites_solution_hydrogens geom
_atom_sites_solution_primary direct
_atom_sites_solution_secondary difmap
_cell_angle_alpha 90.00
_cell_angle_beta 90.00
_cell_angle_gamma 90.00
_cell_formula_units_Z 4
_cell_length_a 7.4368(13)
_cell_length_b 21.845(4)
_cell_length_c 7.2227(13)
_cell_measurement_temperature 273(2)
_cell_volume 1173.4(4)
_diffrn_ambient_temperature 273(2)
_diffrn_detector_area_resol_mean ?
_diffrn_measurement_device_type 'Siemens SMART Platform CCD'
_diffrn_measurement_method 'area detector, omega scans'
_diffrn_radiation_monochromator graphite
_diffrn_radiation_source 'normal-focus sealed tube'
_diffrn_radiation_type MoK\a
_diffrn_radiation_wavelength 0.71073
_diffrn_reflns_av_R_equivalents 0.0177
_diffrn_reflns_av_sigmaI/netI 0.0179
_diffrn_reflns_limit_h_max 9
_diffrn_reflns_limit_h_min -9
_diffrn_reflns_limit_k_max 27
_diffrn_reflns_limit_k_min -27
_diffrn_reflns_limit_l_max 9
_diffrn_reflns_limit_l_min -9
_diffrn_reflns_number 4902
_diffrn_reflns_theta_max 27.06
_diffrn_reflns_theta_min 1.86
_diffrn_standards_decay_% ?
_diffrn_standards_interval_count ?
_diffrn_standards_interval_time ?
_diffrn_standards_number ?
_exptl_absorpt_coefficient_mu 0.273
_exptl_absorpt_correction_T_max 1.000000
_exptl_absorpt_correction_T_min 0.907867
_exptl_absorpt_correction_type multi-scan
_exptl_absorpt_process_details 'SADABS, R. Blessing, 1995'
_exptl_crystal_density_diffrn 1.389
_exptl_crystal_density_meas ?
_exptl_crystal_density_method 'not measured'
_exptl_crystal_F_000 520
_exptl_crystal_size_max 0.5
_exptl_crystal_size_mid 0.3
_exptl_crystal_size_min 0.2
_refine_ls_abs_structure_details 'Flack H D (1983), Acta Cryst. A39, 876-881'
_refine_ls_abs_structure_Flack 0.08(6)
_refine_ls_extinction_coef ?
_refine_ls_extinction_method none
_refine_ls_goodness_of_fit_ref 1.107
_refine_ls_hydrogen_treatment mixed
_refine_ls_matrix_type full
_refine_ls_number_parameters 92
_refine_ls_number_reflns 1387
_refine_ls_number_restraints 1
_refine_ls_restrained_S_all 1.107
_refine_ls_R_factor_all 0.0254
_refine_ls_R_factor_gt 0.0248
_refine_ls_shift/su_max 0.002
_refine_ls_shift/su_mean 0.000
_refine_ls_structure_factor_coef Fsqd
_refine_ls_weighting_details 'calc w=1/[\s^2^(Fo^2^)+(0.0414P)^2^+0.1821P] where P=(Fo^2^+2Fc^2^)/3'
_refine_ls_weighting_scheme calc
_refine_ls_wR_factor_gt 0.0644
_refine_ls_wR_factor_ref 0.0647
_reflns_number_gt 1364
_reflns_number_total 1387
_reflns_threshold_expression >2sigma(I)
_cod_original_sg_symbol_H-M Ama2
_cod_database_code 4000415

loop_
_symmetry_equiv_pos_as_xyz
'x, y, z'
'-x, -y, z'
'-x+1/2, y, z'
'x+1/2, -y, z'
'x, y+1/2, z+1/2'
'-x, -y+1/2, z+1/2'
'-x+1/2, y+1/2, z+1/2'
'x+1/2, -y+1/2, z+1/2'

loop_
_atom_site_label
_atom_site_type_symbol
_atom_site_fract_x
_atom_site_fract_y
_atom_site_fract_z
_atom_site_U_iso_or_equiv
_atom_site_adp_type
_atom_site_occupancy
_atom_site_symmetry_multiplicity
_atom_site_calc_flag
_atom_site_refinement_flags
_atom_site_disorder_assembly
_atom_site_disorder_group
S1 S 0.7500 0.862378(17) 0.06831(6) 0.02457(12) Uani 1 2 d S . .
O1 O 0.7500 0.80402(6) -0.0329(2) 0.0311(3) Uani 1 2 d S . .
N1 N 1.40468(16) 0.73782(5) -0.05994(19) 0.0324(3) Uani 1 1 d . . .
H1A H 1.5048 0.7552 -0.0316 0.039 Uiso 1 1 calc R . .
H1B H 1.4047 0.7029 -0.1147 0.039 Uiso 1 1 calc R . .
C1 C 0.7500 0.92120(8) -0.0990(3) 0.0249(4) Uani 1 2 d S . .
O2 O 0.91245(12) 0.86998(4) 0.18146(15) 0.0297(2) Uani 1 1 d . . .
N2 N 1.2500 0.81885(7) 0.0650(3) 0.0316(3) Uani 1 2 d S . .
H2A H 1.1499 0.8362 0.0933 0.038 Uiso 0.50 1 calc PR . .
H2B H 1.3501 0.8365 0.0914 0.038 Uiso 0.50 1 calc PR . .
C2 C 0.7500 0.90742(9) -0.2869(3) 0.0320(4) Uani 1 2 d S . .
H2 H 0.7500 0.8669 -0.3261 0.038 Uiso 1 2 calc SR . .
C3 C 0.7500 0.95449(9) -0.4152(3) 0.0353(4) Uani 1 2 d S . .
H3 H 0.7500 0.9450 -0.5407 0.042 Uiso 1 2 calc SR . .
C4 C 0.7500 1.01558(9) -0.3610(3) 0.0286(4) Uani 1 2 d S . .
C5 C 0.7500 1.02818(9) -0.1724(3) 0.0381(5) Uani 1 2 d S . .
H5 H 0.7500 1.0687 -0.1331 0.046 Uiso 1 2 calc SR . .
C6 C 0.7500 0.98201(9) -0.0418(3) 0.0390(5) Uani 1 2 d S . .
H6 H 0.7500 0.9915 0.0837 0.047 Uiso 1 2 calc SR . .
C7 C 0.7500 1.06527(10) -0.5076(3) 0.0370(5) Uani 1 2 d S . .
H7A H 0.6449 1.0597 -0.5853 0.044 Uiso 0.50 1 calc PR . .
H7B H 0.8551 1.0597 -0.5853 0.044 Uiso 0.50 1 calc PR . .
C8 C 0.7500 1.13113(8) -0.4354(5) 0.0401(4) Uani 1 2 d S . .
H8A H 0.8460 1.1362 -0.3479 0.060 Uiso 0.50 1 calc PR . .
H8B H 0.6372 1.1396 -0.3761 0.060 Uiso 0.50 1 calc PR . .
H8C H 0.7668 1.1589 -0.5371 0.060 Uiso 0.50 1 calc PR . .
C9 C 1.2500 0.76505(8) -0.0192(3) 0.0267(4) Uani 1 2 d S . .

loop_
_atom_site_aniso_label
_atom_site_aniso_U_11
_atom_site_aniso_U_22
_atom_site_aniso_U_33
_atom_site_aniso_U_23
_atom_site_aniso_U_13
_atom_site_aniso_U_12
S1 0.0228(2) 0.02160(19) 0.0294(2) 0.0007(2) 0.000 0.000
O1 0.0314(7) 0.0219(6) 0.0401(8) -0.0041(6) 0.000 0.000
N1 0.0245(6) 0.0312(5) 0.0414(6) -0.0082(5) -0.0013(5) 0.0006(4)
C1 0.0244(9) 0.0226(8) 0.0276(9) 0.0014(7) 0.000 0.000
O2 0.0256(5) 0.0296(4) 0.0339(5) 0.0019(4) -0.0039(4) 0.0006(4)
N2 0.0246(7) 0.0312(7) 0.0390(8) -0.0073(9) 0.000 0.000
C2 0.0364(11) 0.0269(9) 0.0326(11) -0.0061(8) 0.000 0.000
C3 0.0442(11) 0.0372(10) 0.0244(10) -0.0023(9) 0.000 0.000
C4 0.0254(9) 0.0320(10) 0.0285(9) 0.0026(7) 0.000 0.000
C5 0.0591(14) 0.0228(9) 0.0324(10) -0.0014(8) 0.000 0.000
C6 0.0647(15) 0.0272(10) 0.0250(10) -0.0039(7) 0.000 0.000
C7 0.0380(11) 0.0408(11) 0.0322(10) 0.0079(9) 0.000 0.000
C8 0.0419(11) 0.0361(10) 0.0424(10) 0.0111(12) 0.000 0.000
C9 0.0260(9) 0.0286(9) 0.0253(9) 0.0025(7) 0.000 0.000
